data_1576069
loop_
_publ_author_name
'Seyrani, Hassan'
'Heidarzadeh Vazifehkhorani, Hossein'
'Outlaw, Victor K.'

_publ_section_title
;
 Chemoselective sulfonyl fluoride exchange (SuFEx)-induced
 macrocyclization of tyrosine-containing peptides in aqueous media.
;
_journal_issue 45
_journal_name_full 'Chemical science'
_journal_page_first 21359
_journal_page_last 21367
_journal_paper_doi 10.1039/d5sc06993a
_journal_volume 16
_journal_year 2025
_chemical_absolute_configuration ad
_chemical_formula_moiety 'C21 H21 N3 O6 S, H2 O'
_chemical_formula_sum 'C21 H23 N3 O7 S'
_chemical_formula_weight 461.48
_space_group_crystal_system orthorhombic
_space_group_IT_number 19
_space_group_name_Hall 'P 2ac 2ab'
_space_group_name_H-M_alt 'P 21 21 21'
_atom_sites_solution_hydrogens mixed
_atom_sites_solution_primary direct
_atom_sites_solution_secondary difmap
_audit_creation_date 2024-07-30
_audit_creation_method
;
Olex2 1.2
(compiled 2018.05.29 svn.r3508 for OlexSys, GUI svn.r5506)
;
_audit_update_record
;
2025-07-12 deposited with the CCDC.	2025-10-21 downloaded from the CCDC.
;
_cell_angle_alpha 90
_cell_angle_beta 90
_cell_angle_gamma 90
_cell_formula_units_Z 4
_cell_length_a 7.0199(2)
_cell_length_b 16.2513(5)
_cell_length_c 18.7458(6)
_cell_measurement_reflns_used 9749
_cell_measurement_temperature 173.0
_cell_measurement_theta_max 31.36
_cell_measurement_theta_min 2.51
_cell_volume 2138.57(11)
_computing_cell_refinement 'Bruker Apex4 V.2022.1-1/SAINT V8.40B'
_computing_data_collection 'Bruker Apex4 V.2022.1-1'
_computing_data_reduction 'Bruker Apex4 V.2022.1-1/SAINT V8.40B'
_computing_molecular_graphics 'Olex2 (Dolomanov et al., 2009)'
_computing_publication_material 'Olex2 (Dolomanov et al., 2009)'
_computing_structure_refinement 'ShelXL (Sheldrick, 2015)'
_computing_structure_solution 'ShelXS (Sheldrick, 2008)'
_diffrn_ambient_temperature 173.0
_diffrn_measured_fraction_theta_full 0.998
_diffrn_measured_fraction_theta_max 0.998
_diffrn_measurement_device_type 'Bruker Photon II CMOS area detector'
_diffrn_measurement_method 'shutterless omega and phi scans'
_diffrn_radiation_monochromator 'mirror optics'
_diffrn_radiation_type MoK\a
_diffrn_radiation_wavelength 0.71073
_diffrn_reflns_av_R_equivalents 0.0374
_diffrn_reflns_av_unetI/netI 0.0185
_diffrn_reflns_Laue_measured_fraction_full 0.998
_diffrn_reflns_Laue_measured_fraction_max 0.998
_diffrn_reflns_limit_h_max 10
_diffrn_reflns_limit_h_min -10
_diffrn_reflns_limit_k_max 23
_diffrn_reflns_limit_k_min -23
_diffrn_reflns_limit_l_max 27
_diffrn_reflns_limit_l_min -27
_diffrn_reflns_number 105722
_diffrn_reflns_point_group_measured_fraction_full 0.999
_diffrn_reflns_point_group_measured_fraction_max 0.998
_diffrn_reflns_theta_full 25.242
_diffrn_reflns_theta_max 31.463
_diffrn_reflns_theta_min 2.509
_diffrn_source 'Incoatec IMuS microfocus Mo tube'
_diffrn_standards_number 0
_exptl_absorpt_coefficient_mu 0.201
_exptl_absorpt_correction_T_max 0.7462
_exptl_absorpt_correction_T_min 0.6957
_exptl_absorpt_correction_type multi-scan
_exptl_absorpt_process_details 'Bruker AXScale'
_exptl_crystal_colour colourless
_exptl_crystal_density_diffrn 1.433
_exptl_crystal_description block
_exptl_crystal_F_000 968
_exptl_crystal_size_max 0.23
_exptl_crystal_size_mid 0.21
_exptl_crystal_size_min 0.18
_refine_diff_density_max 0.262
_refine_diff_density_min -0.382
_refine_diff_density_rms 0.052
_refine_ls_abs_structure_details
;
 Flack x determined using 2760 quotients [(I+)-(I-)]/[(I+)+(I-)]
 (Parsons, Flack and Wagner, Acta Cryst. B69 (2013) 249-259).
;
_refine_ls_abs_structure_Flack 0.026(11)
_refine_ls_extinction_method none
_refine_ls_goodness_of_fit_ref 1.109
_refine_ls_hydrogen_treatment mixed
_refine_ls_matrix_type full
_refine_ls_number_parameters 304
_refine_ls_number_reflns 7072
_refine_ls_number_restraints 0
_refine_ls_restrained_S_all 1.109
_refine_ls_R_factor_all 0.0411
_refine_ls_R_factor_gt 0.0335
_refine_ls_shift/su_max 0.001
_refine_ls_shift/su_mean 0.000
_refine_ls_structure_factor_coef Fsqd
_refine_ls_weighting_details 'w=1/[\s^2^(Fo^2^)+(0.0409P)^2^+0.6991P] where P=(Fo^2^+2Fc^2^)/3'
_refine_ls_weighting_scheme calc
_refine_ls_wR_factor_gt 0.0827
_refine_ls_wR_factor_ref 0.0908
_reflns_Friedel_coverage 0.774
_reflns_Friedel_fraction_full 1.000
_reflns_Friedel_fraction_max 0.998
_reflns_number_gt 6506
_reflns_number_total 7072
_reflns_threshold_expression 'I > 2\s(I)'
_cod_data_source_file d5sc06993a2.cif
_cod_data_source_block s1
_cod_depositor_comments 'Adding full bibliography for 1576069.cif.'
_cod_database_code 1576069
_shelx_shelxl_version_number 2019/3
_shelx_space_group_comment
;
The symmetry employed for this shelxl refinement is uniquely defined
by the following loop, which should always be used as a source of
symmetry information in preference to the above space-group names.
They are only intended as comments.
;
_shelx_estimated_absorpt_t_max 0.965
_shelx_estimated_absorpt_t_min 0.955
_olex2_refinement_description
;
1. Fixed Uiso
 At 1.2 times of:
  All C(H) groups, All C(H,H) groups, All O(H,H,H) groups
 At 1.5 times of:
  All O(H,H) groups
2.a Ternary CH refined with riding coordinates:
 C11(H11), C13(H13)
2.b Secondary CH2 refined with riding coordinates:
 C8(H8A,H8B), C9(H9A,H9B), C10(H10A,H10B), C14(H14A,H14B)
2.c Aromatic/amide H refined with riding coordinates:
 C2(H2A), C3(H3), C5(H5), C6(H6), C16(H16), C17(H17), C19(H19), C20(H20)
;
_olex2_submission_special_instructions 'No special instructions were received'

loop_
_space_group_symop_operation_xyz
'x, y, z'
'-x+1/2, -y, z+1/2'
'x+1/2, -y+1/2, -z'
'-x, y+1/2, -z+1/2'

loop_
_atom_site_label
_atom_site_type_symbol
_atom_site_fract_x
_atom_site_fract_y
_atom_site_fract_z
_atom_site_U_iso_or_equiv
_atom_site_adp_type
_atom_site_occupancy
_atom_site_site_symmetry_order
_atom_site_calc_flag
_atom_site_refinement_flags_posn
_atom_site_refinement_flags_adp
_atom_site_refinement_flags_occupancy
_atom_site_disorder_assembly
_atom_site_disorder_group
S1 S -0.14606(6) 0.81705(3) 0.94690(2) 0.01952(9) Uani 1 1 d . . . . .
O1 O -0.0658(2) 0.83586(10) 1.01479(7) 0.0284(3) Uani 1 1 d . . . . .
O1W O 0.8246(3) 0.7882(2) 0.59709(14) 0.0745(10) Uani 1 1 d . . . . .
H1WA H 0.730(9) 0.784(4) 0.618(3) 0.112 Uiso 1 1 d R . . . .
H1WB H 0.802(8) 0.813(3) 0.560(3) 0.112 Uiso 1 1 d R . . . .
H2 H 0.069(7) 0.741(3) 0.622(2) 0.089 Uiso 1 1 d R . . . .
H3A H 0.460(7) 0.528(3) 0.651(3) 0.089 Uiso 1 1 d R . . . .
H3B H 0.483(7) 0.509(3) 0.570(2) 0.089 Uiso 1 1 d R . . . .
O2 O -0.3331(2) 0.84515(10) 0.93114(8) 0.0315(3) Uani 1 1 d . . . . .
O3 O 0.5133(2) 0.99035(9) 0.74677(8) 0.0282(3) Uani 1 1 d . . . . .
O4 O 0.4777(2) 0.77474(10) 0.66409(9) 0.0297(3) Uani 1 1 d . . . . .
O5 O 0.2913(3) 0.62077(12) 0.52447(8) 0.0416(4) Uani 1 1 d . . . . .
O6 O -0.1421(2) 0.71902(8) 0.94381(7) 0.0262(3) Uani 1 1 d . . . . .
N1 N 0.3611(2) 0.93908(9) 0.65065(8) 0.0204(3) Uani 1 1 d . . . . .
N2 N 0.1845(2) 0.72991(9) 0.63413(9) 0.0224(3) Uani 1 1 d . . . . .
N3 N 0.4382(4) 0.53956(13) 0.60464(11) 0.0386(5) Uani 1 1 d . . . . .
C1 C 0.0080(3) 0.84831(11) 0.87744(9) 0.0185(3) Uani 1 1 d . . . . .
C2 C -0.0694(3) 0.87711(11) 0.81381(9) 0.0200(3) Uani 1 1 d . . . . .
H2A H -0.203480 0.877494 0.806849 0.024 Uiso 1 1 calc R . . . .
C3 C 0.0518(3) 0.90525(11) 0.76067(9) 0.0200(3) Uani 1 1 d . . . . .
H3 H 0.000643 0.924950 0.716979 0.024 Uiso 1 1 calc R . . . .
C4 C 0.2485(3) 0.90471(11) 0.77117(9) 0.0182(3) Uani 1 1 d . . . . .
C5 C 0.3226(3) 0.87354(12) 0.83473(10) 0.0221(3) Uani 1 1 d . . . . .
H5 H 0.456686 0.871938 0.841379 0.027 Uiso 1 1 calc R . . . .
C6 C 0.2039(3) 0.84487(12) 0.88835(9) 0.0220(3) Uani 1 1 d . . . . .
H6 H 0.254940 0.823429 0.931438 0.026 Uiso 1 1 calc R . . . .
C7 C 0.3857(3) 0.94664(11) 0.72123(9) 0.0197(3) Uani 1 1 d . . . . .
C8 C 0.4774(3) 0.98798(12) 0.60070(10) 0.0264(4) Uani 1 1 d . . . . .
H8A H 0.610060 0.967484 0.598597 0.032 Uiso 1 1 calc R . . . .
H8B H 0.478267 1.046927 0.614038 0.032 Uiso 1 1 calc R . . . .
C9 C 0.3741(4) 0.97417(12) 0.53051(10) 0.0301(4) Uani 1 1 d . . . . .
H9A H 0.459674 0.983838 0.489374 0.036 Uiso 1 1 calc R . . . .
H9B H 0.261504 1.010522 0.526310 0.036 Uiso 1 1 calc R . . . .
C10 C 0.3152(3) 0.88381(12) 0.53523(9) 0.0262(4) Uani 1 1 d . . . . .
H10A H 0.422799 0.847110 0.522881 0.031 Uiso 1 1 calc R . . . .
H10B H 0.206960 0.871992 0.502956 0.031 Uiso 1 1 calc R . . . .
C11 C 0.2565(3) 0.87304(10) 0.61422(9) 0.0185(3) Uani 1 1 d . . . . .
H11 H 0.116046 0.880824 0.619934 0.022 Uiso 1 1 calc R . . . .
C12 C 0.3164(3) 0.78815(11) 0.64086(9) 0.0188(3) Uani 1 1 d . . . . .
C13 C 0.2278(3) 0.64454(11) 0.64964(10) 0.0217(3) Uani 1 1 d . . . . .
H13 H 0.316415 0.642558 0.691375 0.026 Uiso 1 1 calc R . . . .
C14 C 0.0438(3) 0.59803(12) 0.66930(10) 0.0247(4) Uani 1 1 d . . . . .
H14A H -0.056851 0.611130 0.634085 0.030 Uiso 1 1 calc R . . . .
H14B H 0.067625 0.538026 0.667505 0.030 Uiso 1 1 calc R . . . .
C15 C -0.0235(3) 0.62153(11) 0.74306(10) 0.0214(3) Uani 1 1 d . . . . .
C16 C 0.0969(3) 0.60761(12) 0.80130(10) 0.0260(4) Uani 1 1 d . . . . .
H16 H 0.210975 0.577057 0.794788 0.031 Uiso 1 1 calc R . . . .
C17 C 0.0521(3) 0.63777(12) 0.86826(10) 0.0262(4) Uani 1 1 d . . . . .
H17 H 0.135050 0.629175 0.907601 0.031 Uiso 1 1 calc R . . . .
C18 C -0.1160(3) 0.68062(12) 0.87640(10) 0.0234(3) Uani 1 1 d . . . . .
C19 C -0.2468(3) 0.68953(13) 0.82208(11) 0.0253(4) Uani 1 1 d . . . . .
H19 H -0.366538 0.715078 0.830315 0.030 Uiso 1 1 calc R . . . .
C20 C -0.1979(3) 0.65980(11) 0.75437(10) 0.0236(3) Uani 1 1 d . . . . .
H20 H -0.284739 0.665847 0.715855 0.028 Uiso 1 1 calc R . . . .
C21 C 0.3234(3) 0.60172(12) 0.58651(10) 0.0263(4) Uani 1 1 d . . . . .

loop_
_atom_site_aniso_label
_atom_site_aniso_U_11
_atom_site_aniso_U_22
_atom_site_aniso_U_33
_atom_site_aniso_U_23
_atom_site_aniso_U_13
_atom_site_aniso_U_12
S1 0.02055(19) 0.02209(18) 0.01593(16) 0.00149(14) 0.00364(15) 0.00047(16)
O1 0.0317(8) 0.0350(8) 0.0184(6) -0.0012(5) 0.0020(5) -0.0023(6)
O1W 0.0235(9) 0.135(2) 0.0653(14) 0.0680(16) 0.0073(9) 0.0175(12)
O2 0.0219(7) 0.0429(8) 0.0296(7) 0.0092(6) 0.0057(6) 0.0068(6)
O3 0.0300(7) 0.0316(7) 0.0229(6) -0.0005(5) 0.0001(5) -0.0140(6)
O4 0.0184(6) 0.0312(7) 0.0396(8) 0.0108(6) -0.0037(6) -0.0001(6)
O5 0.0564(12) 0.0475(10) 0.0208(7) 0.0090(7) 0.0025(7) 0.0093(9)
O6 0.0368(7) 0.0234(6) 0.0184(6) 0.0021(5) 0.0073(6) -0.0028(6)
N1 0.0257(7) 0.0184(6) 0.0172(6) 0.0020(5) 0.0018(6) -0.0065(6)
N2 0.0218(7) 0.0161(6) 0.0292(8) 0.0029(6) -0.0022(6) -0.0003(6)
N3 0.0576(14) 0.0333(9) 0.0248(8) 0.0035(7) 0.0086(9) 0.0197(9)
C1 0.0199(8) 0.0190(7) 0.0166(7) 0.0021(6) 0.0022(6) -0.0007(6)
C2 0.0172(7) 0.0227(8) 0.0201(7) 0.0022(6) 0.0010(6) 0.0007(6)
C3 0.0221(8) 0.0205(7) 0.0175(7) 0.0026(6) 0.0013(6) 0.0012(6)
C4 0.0208(8) 0.0173(7) 0.0164(7) 0.0009(6) 0.0020(6) -0.0029(6)
C5 0.0178(8) 0.0273(8) 0.0212(7) 0.0055(6) -0.0011(6) -0.0031(6)
C6 0.0221(8) 0.0259(8) 0.0178(7) 0.0054(6) -0.0007(6) -0.0020(7)
C7 0.0217(8) 0.0185(7) 0.0190(7) 0.0009(6) 0.0019(6) -0.0026(6)
C8 0.0344(10) 0.0239(8) 0.0210(8) 0.0041(7) 0.0068(7) -0.0085(8)
C9 0.0469(13) 0.0248(8) 0.0186(7) 0.0060(6) 0.0020(8) -0.0037(9)
C10 0.0380(11) 0.0242(8) 0.0165(7) 0.0015(6) 0.0003(7) -0.0015(8)
C11 0.0200(8) 0.0170(7) 0.0186(7) 0.0007(6) -0.0005(6) -0.0005(6)
C12 0.0193(8) 0.0189(7) 0.0183(7) 0.0016(6) 0.0010(6) -0.0003(6)
C13 0.0278(9) 0.0162(7) 0.0211(8) 0.0016(6) 0.0003(7) 0.0006(6)
C14 0.0335(10) 0.0186(7) 0.0221(8) -0.0017(6) 0.0023(7) -0.0062(7)
C15 0.0269(9) 0.0164(7) 0.0210(8) 0.0004(6) -0.0005(7) -0.0030(6)
C16 0.0296(10) 0.0262(9) 0.0223(8) 0.0001(7) -0.0014(7) 0.0048(7)
C17 0.0311(10) 0.0267(9) 0.0207(8) 0.0018(7) -0.0026(7) 0.0024(7)
C18 0.0298(9) 0.0204(7) 0.0200(7) 0.0007(6) 0.0053(6) -0.0039(7)
C19 0.0215(8) 0.0244(8) 0.0298(9) 0.0005(7) 0.0021(7) -0.0018(7)
C20 0.0235(8) 0.0231(8) 0.0242(8) 0.0015(6) -0.0042(7) -0.0033(6)
C21 0.0340(10) 0.0234(8) 0.0216(8) 0.0037(6) 0.0029(8) 0.0023(8)

loop_
_atom_type_symbol
_atom_type_description
_atom_type_scat_dispersion_real
_atom_type_scat_dispersion_imag
_atom_type_scat_source
C C 0.0033 0.0016 'International Tables Vol C Tables 4.2.6.8 and 6.1.1.4'
H H 0.0000 0.0000 'International Tables Vol C Tables 4.2.6.8 and 6.1.1.4'
N N 0.0061 0.0033 'International Tables Vol C Tables 4.2.6.8 and 6.1.1.4'
O O 0.0106 0.0060 'International Tables Vol C Tables 4.2.6.8 and 6.1.1.4'
S S 0.1246 0.1234 'International Tables Vol C Tables 4.2.6.8 and 6.1.1.4'

loop_
_geom_angle_atom_site_label_1
_geom_angle_atom_site_label_2
_geom_angle_atom_site_label_3
_geom_angle
_geom_angle_site_symmetry_1
_geom_angle_site_symmetry_3
_geom_angle_publ_flag
O1 S1 O6 103.88(8) . . ?
O1 S1 C1 110.76(9) . . ?
O2 S1 O1 118.82(10) . . ?
O2 S1 O6 109.26(10) . . ?
O2 S1 C1 108.65(9) . . ?
O6 S1 C1 104.46(8) . . ?
C18 O6 S1 118.25(11) . . ?
C7 N1 C8 120.41(16) . . ?
C7 N1 C11 126.19(15) . . ?
C11 N1 C8 112.04(14) . . ?
C12 N2 C13 121.07(16) . . ?
C2 C1 S1 119.29(14) . . ?
C6 C1 S1 119.01(13) . . ?
C6 C1 C2 121.69(16) . . ?
C3 C2 C1 119.11(17) . . ?
C2 C3 C4 120.26(17) . . ?
C3 C4 C5 119.46(16) . . ?
C3 C4 C7 122.88(16) . . ?
C5 C4 C7 117.15(16) . . ?
C6 C5 C4 121.13(17) . . ?
C5 C6 C1 118.30(16) . . ?
O3 C7 N1 121.81(17) . . ?
O3 C7 C4 118.79(16) . . ?
N1 C7 C4 119.32(16) . . ?
N1 C8 C9 101.91(16) . . ?
C8 C9 C10 102.77(15) . . ?
C9 C10 C11 103.67(15) . . ?
N1 C11 C10 103.25(14) . . ?
N1 C11 C12 111.77(14) . . ?
C12 C11 C10 110.02(15) . . ?
O4 C12 N2 123.17(17) . . ?
O4 C12 C11 121.88(16) . . ?
N2 C12 C11 114.89(16) . . ?
N2 C13 C14 109.96(16) . . ?
N2 C13 C21 111.88(15) . . ?
C21 C13 C14 109.26(15) . . ?
C15 C14 C13 110.91(15) . . ?
C16 C15 C14 119.00(18) . . ?
C20 C15 C14 121.90(17) . . ?
C20 C15 C16 119.05(17) . . ?
C17 C16 C15 120.88(19) . . ?
C18 C17 C16 118.29(18) . . ?
C17 C18 O6 115.49(17) . . ?
C19 C18 O6 121.67(18) . . ?
C19 C18 C17 122.76(18) . . ?
C18 C19 C20 118.02(18) . . ?
C15 C20 C19 120.57(17) . . ?
O5 C21 N3 122.9(2) . . ?
O5 C21 C13 122.66(19) . . ?
N3 C21 C13 114.34(17) . . ?

loop_
_geom_bond_atom_site_label_1
_geom_bond_atom_site_label_2
_geom_bond_distance
_geom_bond_site_symmetry_2
_geom_bond_publ_flag
S1 O1 1.4251(15) . ?
S1 O2 1.4212(16) . ?
S1 O6 1.5944(14) . ?
S1 C1 1.7671(18) . ?
O3 C7 1.239(2) . ?
O4 C12 1.233(2) . ?
O5 C21 1.224(2) . ?
O6 C18 1.421(2) . ?
N1 C7 1.340(2) . ?
N1 C8 1.474(2) . ?
N1 C11 1.469(2) . ?
N2 C12 1.330(2) . ?
N2 C13 1.450(2) . ?
N3 C21 1.336(3) . ?
C1 C2 1.392(2) . ?
C1 C6 1.391(3) . ?
C2 C3 1.388(2) . ?
C3 C4 1.394(3) . ?
C4 C5 1.395(2) . ?
C4 C7 1.506(2) . ?
C5 C6 1.386(2) . ?
C8 C9 1.519(3) . ?
C9 C10 1.528(3) . ?
C10 C11 1.547(2) . ?
C11 C12 1.526(2) . ?
C13 C14 1.542(3) . ?
C13 C21 1.528(3) . ?
C14 C15 1.510(3) . ?
C15 C16 1.399(3) . ?
C15 C20 1.390(3) . ?
C16 C17 1.384(3) . ?
C17 C18 1.379(3) . ?
C18 C19 1.379(3) . ?
C19 C20 1.401(3) . ?
